data_4322950
loop_
_publ_author_name
'Genta Sakane'
'Kouichi Hashimoto'
'Masashi Takahashi'
'Masuo Takeda'
'Takashi Shibahara'

_publ_contact_author
;
Prof. Takashi Shibahara
Departtment of Chemistry,
Okayama University of Science
1-1 Ridai-cho, Okayama 700-0005, Japan
;
_publ_contact_author_email shiba@chem.ous.ac.jp
_publ_contact_author_fax '+81 86 256 9443'
_publ_contact_author_phone '+81 86 256 9443'
_publ_section_title
;
 Sulfur-Bridged Sandwich Cubane-Type Molybdenum-Antimony Cluster.
 Synthesis, X-ray Structure, and 121Sb M\"ossbauer Spectra of
 [(H2O)9Mo3S4SbS4Mo3(H2O)9](CH3C6H4SO3)8.24H2O
;
_journal_name_full 'Inorganic Chemistry'
_journal_page_first 4231
_journal_page_last 4234
_journal_paper_doi 10.1021/ic971628m
_journal_volume 37
_journal_year 1998
_chemical_formula_sum 'C56 H140 Mo6 O66 S16 Sb'
_chemical_formula_weight 3080.03
_space_group_IT_number 2
_symmetry_cell_setting triclinic
_symmetry_Int_Tables_number 2
_symmetry_space_group_name_Hall '-P 1'
_symmetry_space_group_name_H-M 'P -1'
_audit_creation_date 'Tue Apr  7 21:55:35 1998'
_audit_creation_method 'from TEXRAY.INF file'
_cell_angle_alpha 105.26(2)
_cell_angle_beta 119.71(1)
_cell_angle_gamma 72.48(3)
_cell_formula_units_Z 1
_cell_length_a 14.468(3)
_cell_length_b 18.531(5)
_cell_length_c 13.713(6)
_cell_measurement_reflns_used 25
_cell_measurement_temperature 298.2
_cell_measurement_theta_max 15.0
_cell_measurement_theta_min 10.0
_cell_volume 3016.1(17)
_computing_cell_refinement 'MSC/AFC Diffractometer Control'
_computing_data_collection 'MSC/AFC Diffractometer Control'
_computing_data_reduction teXsan
_computing_publication_material teXsan
_computing_structure_refinement teXsan
_diffrn_ambient_temperature 298.2
_diffrn_measurement_device_type 'Mac Science MXC-18'
_diffrn_measurement_method \w-2\q
_diffrn_orient_matrix_UB_11 -0.07570
_diffrn_orient_matrix_UB_12 -0.00870
_diffrn_orient_matrix_UB_13 -0.03546
_diffrn_orient_matrix_UB_21 -0.02062
_diffrn_orient_matrix_UB_22 0.02703
_diffrn_orient_matrix_UB_23 -0.06434
_diffrn_orient_matrix_UB_31 0.02112
_diffrn_orient_matrix_UB_32 -0.04958
_diffrn_orient_matrix_UB_33 0.04230
_diffrn_radiation_detector 'scintillation counter'
_diffrn_radiation_monochromator graphite
_diffrn_radiation_source 'sealed tube'
_diffrn_radiation_type 'Mo K\a'
_diffrn_radiation_wavelength 0.7107
_diffrn_reflns_av_R_equivalents 0.011
_diffrn_reflns_av_sigmaI/netI 0.024
_diffrn_reflns_limit_h_max 13
_diffrn_reflns_limit_h_min -15
_diffrn_reflns_limit_k_max 19
_diffrn_reflns_limit_k_min -19
_diffrn_reflns_limit_l_max 14
_diffrn_reflns_limit_l_min 0
_diffrn_reflns_number 8300
_diffrn_reflns_reduction_process 'Lp corrections applied'
_diffrn_reflns_theta_max 0.00
_diffrn_reflns_theta_min 0.00
_diffrn_standards_decay_% -25.63
_diffrn_standards_interval_count 150
_diffrn_standards_number 3
_exptl_absorpt_coefficient_mu 1.192
_exptl_absorpt_correction_T_max 1.000
_exptl_absorpt_correction_T_min 0.794
_exptl_absorpt_correction_type refdelf
_exptl_absorpt_process_details '(Walker & Stuart, 1983)'
_exptl_crystal_colour Green
_exptl_crystal_density_diffrn 1.696
_exptl_crystal_density_method 'not measured'
_exptl_crystal_description unknown
_exptl_crystal_F_000 1563.00
_exptl_crystal_size_max 0.300
_exptl_crystal_size_mid 0.200
_exptl_crystal_size_min 0.200
_refine_diff_density_max 0.73
_refine_diff_density_min -0.36
_refine_ls_extinction_coef 0.0008(5)
_refine_ls_extinction_method 'Zachariasen(1967) type 2 Gaussian isotropic'
_refine_ls_goodness_of_fit_ref 1.332
_refine_ls_matrix_type full
_refine_ls_number_constraints 0
_refine_ls_number_parameters 649
_refine_ls_number_reflns 6593
_refine_ls_number_restraints 0
_refine_ls_R_factor_all 0.0000
_refine_ls_R_factor_gt 0.0000
_refine_ls_shift/su_max 0.0040
_refine_ls_shift/su_mean 0.0000
_refine_ls_structure_factor_coef F
_refine_ls_weighting_details 'w = 1/[\s^2^(Fo) + 0.00240|Fo|^2^]'
_refine_ls_weighting_scheme calc
_refine_ls_wR_factor_gt 0.0000
_refine_ls_wR_factor_ref 0.0747
_reflns_number_gt 0
_reflns_number_total 7898
_reflns_threshold_expression >2.0sigma(I)
_cod_data_source_file ic971628m.cif
_cod_data_source_block '[(H2O)9Mo3S4SbS4Mo3(H2O)9](CH3C6H4SO3)8.24H2O'
_cod_original_cell_volume 3016(1)
_cod_original_sg_symbol_H-M 'P -1 '
_cod_original_formula_sum 'C56 H140 Mo6 O66 S16 Sb '
_cod_database_code 4322950

loop_
_symmetry_equiv_pos_as_xyz
x,y,z
-x,-y,-z

loop_
_atom_site_label
_atom_site_type_symbol
_atom_site_fract_x
_atom_site_fract_y
_atom_site_fract_z
_atom_site_U_iso_or_equiv
_atom_site_adp_type
_atom_site_occupancy
_atom_site_calc_flag
_atom_site_refinement_flags
_atom_site_disorder_assembly
_atom_site_disorder_group
Sb1 Sb 0.5000 0.5000 0.5000 0.0344(2) Uani 1.00 d S . .
Mo1 Mo 0.55496(5) 0.46112(3) 0.25255(5) 0.0301(2) Uani 1.00 d . . .
Mo2 Mo 0.65711(5) 0.34404(3) 0.37668(5) 0.0256(2) Uani 1.00 d . . .
Mo3 Mo 0.73612(5) 0.47464(3) 0.45462(5) 0.0289(2) Uani 1.00 d . . .
S1 S 0.7301(1) 0.39041(10) 0.2923(2) 0.0315(5) Uani 1.00 d . . .
S2 S 0.4726(1) 0.4024(1) 0.3130(2) 0.0325(5) Uani 1.00 d . . .
S3 S 0.6935(1) 0.4161(1) 0.5550(1) 0.0323(5) Uani 1.00 d . . .
S4 S 0.5680(1) 0.56005(10) 0.4030(2) 0.0336(5) Uani 1.00 d . . .
Sp1 S 0.8767(2) 0.1848(1) 0.1970(2) 0.0467(6) Uani 1.00 d . . .
Sp2 S 0.3860(2) 0.1852(1) 0.1804(2) 0.0555(7) Uani 1.00 d . . .
Sp3 S 0.6161(2) 0.2273(1) 0.6860(2) 0.0602(8) Uani 1.00 d . . .
Sp4 S 0.1244(2) 0.2676(1) 0.7045(2) 0.0596(7) Uani 1.00 d . . .
O11 O 0.3908(4) 0.5225(3) 0.1566(5) 0.057(2) Uani 1.00 d . . .
O12 O 0.5041(4) 0.3955(3) 0.0871(4) 0.044(2) Uani 1.00 d . . .
O13 O 0.5823(5) 0.5317(3) 0.1680(5) 0.054(2) Uani 1.00 d . . .
O21 O 0.6196(4) 0.2616(3) 0.4353(4) 0.043(2) Uani 1.00 d . . .
O22 O 0.8141(4) 0.2700(3) 0.4439(4) 0.042(1) Uani 1.00 d . . .
O23 O 0.6229(4) 0.2535(3) 0.2341(4) 0.042(2) Uani 1.00 d . . .
O31 O 0.7934(4) 0.5552(3) 0.6089(5) 0.049(2) Uani 1.00 d . . .
O32 O 0.8026(4) 0.5450(3) 0.4107(5) 0.051(2) Uani 1.00 d . . .
O33 O 0.9073(4) 0.4236(3) 0.5414(5) 0.047(2) Uani 1.00 d . . .
Ow1 O 0.6502(5) 0.3213(3) 0.0078(5) 0.058(2) Uani 1.00 d . . .
Ow2 O 0.8758(5) 0.2188(4) 0.6316(6) 0.077(2) Uani 1.00 d . . .
Ow3 O 0.9504(5) 0.4809(4) 0.3398(6) 0.078(2) Uani 1.00 d . . .
Ow4 O 0.3307(6) 0.3356(4) 0.0020(6) 0.081(2) Uani 1.00 d . . .
Ow5 O 0.7038(6) 0.4611(4) 0.0609(6) 0.083(2) Uani 1.00 d . . .
Ow6 O 0.7757(7) 0.3790(5) 0.8189(7) 0.102(3) Uani 1.00 d . . .
Ow7 O 0.3035(9) 0.3003(4) 0.4049(7) 0.113(3) Uani 1.00 d . . .
Ow8 O 0.623(1) 0.6666(4) 0.270(1) 0.162(6) Uani 1.00 d . . .
Ow9 O -0.096(1) 0.3380(6) 0.035(1) 0.155(5) Uani 1.00 d . . .
Op11 O 0.9197(6) 0.2204(4) 0.1501(6) 0.076(2) Uani 1.00 d . . .
Op12 O 0.7583(4) 0.2033(3) 0.1417(5) 0.059(2) Uani 1.00 d . . .
Op13 O 0.9207(5) 0.2027(3) 0.3183(5) 0.059(2) Uani 1.00 d . . .
Op21 O 0.4330(5) 0.2111(4) 0.1257(5) 0.068(2) Uani 1.00 d . . .
Op22 O 0.4387(6) 0.2071(4) 0.3024(6) 0.080(3) Uani 1.00 d . . .
Op23 O 0.2698(5) 0.2094(4) 0.1348(8) 0.093(3) Uani 1.00 d . . .
Op31 O 0.6732(6) 0.2575(4) 0.6510(6) 0.077(2) Uani 1.00 d . . .
Op32 O 0.5000(7) 0.2477(5) 0.6174(8) 0.105(3) Uani 1.00 d . . .
Op33 O 0.6411(8) 0.2500(5) 0.8019(6) 0.108(3) Uani 1.00 d . . .
Op41 O 0.0626(6) 0.2919(4) 0.5954(6) 0.084(2) Uani 1.00 d . . .
Op42 O 0.2283(6) 0.2904(4) 0.7687(6) 0.080(2) Uani 1.00 d . . .
Op43 O 0.0646(7) 0.2886(4) 0.7720(8) 0.098(3) Uani 1.00 d . . .
Ow10 O 0.146(1) 0.4886(9) 0.1893(9) 0.159(6) Uani 0.75 d P . .
Ow11 O 0.115(1) 0.3388(8) 0.052(2) 0.172(7) Uani 0.75 d P . .
Ow12 O 0.057(1) 0.3323(7) 0.385(2) 0.175(8) Uani 0.75 d P . .
Ow13 O 0.896(1) 0.516(1) 0.129(1) 0.211(8) Uani 0.75 d P . .
Cp11 C 0.9134(6) 0.0844(4) 0.1640(6) 0.042(2) Uani 1.00 d . . .
Cp14 C 0.9640(7) -0.0730(5) 0.1083(8) 0.055(3) Uani 1.00 d . . .
Cp17 C 0.9905(10) -0.1593(6) 0.076(1) 0.081(4) Uani 1.00 d . . .
Cp21 C 0.4177(6) 0.0852(5) 0.1593(7) 0.043(2) Uani 1.00 d . . .
Cp24 C 0.4648(7) -0.0743(5) 0.1191(8) 0.056(3) Uani 1.00 d . . .
Cp27 C 0.493(1) -0.1620(6) 0.099(1) 0.088(4) Uani 1.00 d . . .
Cp31 C 0.6514(7) 0.1274(5) 0.6605(8) 0.056(3) Uani 1.00 d . . .
Cp34 C 0.706(1) -0.0306(6) 0.622(1) 0.088(4) Uani 1.00 d . . .
Cp37 C 0.736(1) -0.1202(7) 0.600(2) 0.129(7) Uani 1.00 d . . .
Cp41 C 0.1540(7) 0.1665(5) 0.6814(7) 0.051(3) Uani 1.00 d . . .
Cp44 C 0.196(1) 0.0086(6) 0.650(1) 0.081(4) Uani 1.00 d . . .
Cp47 C 0.223(2) -0.0802(7) 0.632(1) 0.130(7) Uani 1.00 d . . .
Cp12a C 0.916(1) 0.0570(10) 0.061(1) 0.054(4) Uiso 0.50 d P . .
Cp12b C 0.843(1) 0.0481(10) 0.057(1) 0.053(4) Uiso 0.50 d P . .
Cp13a C 0.942(2) -0.024(1) 0.030(2) 0.065(5) Uiso 0.50 d P . .
Cp13b C 0.872(1) -0.0302(9) 0.033(1) 0.045(4) Uiso 0.50 d P . .
Cp15a C 0.965(2) -0.041(1) 0.212(2) 0.060(5) Uiso 0.50 d P . .
Cp15b C 1.030(2) -0.035(1) 0.212(2) 0.062(5) Uiso 0.50 d P . .
Cp16a C 0.941(1) 0.0353(9) 0.239(1) 0.049(4) Uiso 0.50 d P . .
Cp16b C 1.004(1) 0.0448(10) 0.241(1) 0.050(4) Uiso 0.50 d P . .
Cp22a C 0.419(2) 0.046(1) 0.054(2) 0.064(5) Uiso 0.50 d P . .
Cp22b C 0.345(1) 0.047(1) 0.062(1) 0.055(4) Uiso 0.50 d P . .
Cp23a C 0.444(2) -0.034(1) 0.035(2) 0.061(5) Uiso 0.50 d P . .
Cp23b C 0.373(1) -0.0344(10) 0.045(1) 0.050(4) Uiso 0.50 d P . .
Cp25a C 0.455(2) -0.036(1) 0.214(2) 0.062(5) Uiso 0.50 d P . .
Cp25b C 0.541(2) -0.035(1) 0.219(2) 0.073(6) Uiso 0.50 d P . .
Cp26a C 0.433(1) 0.046(1) 0.235(2) 0.055(4) Uiso 0.50 d P . .
Cp26b C 0.509(2) 0.050(1) 0.239(2) 0.066(5) Uiso 0.50 d P . .
Cp32a C 0.625(2) 0.090(1) 0.556(2) 0.051(5) Uiso 0.50 d P . .
Cp32b C 0.583(2) 0.092(2) 0.553(2) 0.081(8) Uiso 0.50 d P . .
Cp33a C 0.659(3) 0.010(2) 0.523(3) 0.10(1) Uiso 0.50 d P . .
Cp33b C 0.629(2) 0.012(1) 0.541(2) 0.062(6) Uiso 0.50 d P . .
Cp35a C 0.708(2) 0.008(2) 0.727(2) 0.093(7) Uiso 0.50 d P . .
Cp35b C 0.774(2) 0.010(2) 0.726(2) 0.099(8) Uiso 0.50 d P . .
Cp36a C 0.683(2) 0.082(1) 0.746(2) 0.064(5) Uiso 0.50 d P . .
Cp36b C 0.745(2) 0.088(1) 0.745(2) 0.070(5) Uiso 0.50 d P . .
Cp42a C 0.119(4) 0.130(2) 0.572(4) 0.07(1) Uiso 0.50 d P . .
Cp42b C 0.107(3) 0.125(2) 0.575(4) 0.06(1) Uiso 0.50 d P . .
Cp43a C 0.129(2) 0.045(1) 0.563(2) 0.052(7) Uiso 0.50 d P . .
Cp43b C 0.145(2) 0.052(2) 0.548(2) 0.067(8) Uiso 0.50 d P . .
Cp45a C 0.198(2) 0.047(1) 0.745(2) 0.065(5) Uiso 0.50 d P . .
Cp45b C 0.265(2) 0.051(1) 0.760(2) 0.071(5) Uiso 0.50 d P . .
Cp46a C 0.186(2) 0.1292(10) 0.772(1) 0.050(4) Uiso 0.50 d P . .
Cp46b C 0.241(2) 0.126(1) 0.768(2) 0.062(5) Uiso 0.50 d P . .

loop_
_atom_site_aniso_label
_atom_site_aniso_U_11
_atom_site_aniso_U_22
_atom_site_aniso_U_33
_atom_site_aniso_U_12
_atom_site_aniso_U_13
_atom_site_aniso_U_23
Sb1 0.0358(4) 0.0369(4) 0.0362(4) -0.0082(3) 0.0203(3) 0.0015(3)
Mo1 0.0325(4) 0.0289(4) 0.0268(4) -0.0027(3) 0.0118(3) 0.0062(3)
Mo2 0.0283(4) 0.0239(3) 0.0272(4) -0.0047(3) 0.0140(3) 0.0031(2)
Mo3 0.0281(4) 0.0266(4) 0.0324(4) -0.0071(3) 0.0125(3) 0.0029(3)
S1 0.034(1) 0.0310(10) 0.034(1) -0.0050(8) 0.0178(8) 0.0058(8)
S2 0.0292(10) 0.0354(10) 0.0338(10) -0.0077(8) 0.0145(8) 0.0016(8)
S3 0.0335(10) 0.0339(10) 0.0292(10) -0.0070(8) 0.0131(8) 0.0038(8)
S4 0.036(1) 0.0269(9) 0.039(1) -0.0026(8) 0.0171(9) 0.0062(8)
Sp1 0.047(1) 0.047(1) 0.049(1) -0.0011(10) 0.027(1) 0.0046(10)
Sp2 0.053(1) 0.059(1) 0.062(2) -0.026(1) 0.025(1) 0.001(1)
Sp3 0.083(2) 0.056(1) 0.059(2) -0.006(1) 0.046(1) 0.013(1)
Sp4 0.051(1) 0.050(1) 0.069(2) -0.012(1) 0.016(1) 0.011(1)
O11 0.041(3) 0.067(4) 0.039(3) 0.013(3) 0.009(3) 0.015(3)
O12 0.047(3) 0.051(3) 0.029(3) -0.008(3) 0.012(2) 0.007(2)
O13 0.070(4) 0.053(3) 0.048(3) -0.009(3) 0.026(3) 0.023(3)
O21 0.050(3) 0.043(3) 0.046(3) -0.012(3) 0.024(3) 0.013(2)
O22 0.037(3) 0.038(3) 0.048(3) 0.000(2) 0.017(3) 0.014(2)
O23 0.052(3) 0.039(3) 0.040(3) -0.016(2) 0.027(3) -0.008(2)
O31 0.051(3) 0.043(3) 0.047(3) -0.022(3) 0.019(3) -0.013(3)
O32 0.050(3) 0.047(3) 0.069(4) -0.018(3) 0.026(3) 0.015(3)
O33 0.033(3) 0.037(3) 0.064(4) -0.005(2) 0.013(3) 0.009(3)
Ow1 0.065(4) 0.058(4) 0.048(3) 0.000(3) 0.029(3) 0.004(3)
Ow2 0.066(4) 0.104(6) 0.067(4) 0.000(4) 0.028(4) 0.042(4)
Ow3 0.051(4) 0.091(5) 0.102(6) -0.027(4) 0.037(4) 0.003(4)
Ow4 0.071(5) 0.101(6) 0.076(5) -0.042(4) 0.028(4) -0.005(4)
Ow5 0.097(5) 0.093(5) 0.063(4) 0.012(4) 0.046(4) 0.032(4)
Ow6 0.090(6) 0.110(7) 0.100(6) 0.004(5) 0.050(5) 0.010(5)
Ow7 0.188(10) 0.057(5) 0.109(7) -0.027(5) 0.086(7) -0.013(4)
Ow8 0.24(1) 0.047(5) 0.35(2) -0.020(6) 0.26(1) 0.000(7)
Ow9 0.20(1) 0.095(7) 0.19(1) 0.014(7) 0.11(1) 0.041(7)
Op11 0.097(5) 0.068(4) 0.096(5) -0.029(4) 0.059(5) 0.007(4)
Op12 0.044(3) 0.066(4) 0.052(4) 0.010(3) 0.022(3) 0.007(3)
Op13 0.057(4) 0.060(4) 0.043(3) 0.002(3) 0.021(3) -0.003(3)
Op21 0.075(4) 0.077(4) 0.063(4) -0.040(4) 0.024(4) 0.007(3)
Op22 0.103(6) 0.087(5) 0.071(5) -0.056(4) 0.048(4) -0.025(4)
Op23 0.050(4) 0.069(5) 0.148(8) -0.011(4) 0.031(5) 0.015(5)
Op31 0.111(6) 0.074(5) 0.075(5) -0.028(4) 0.056(4) 0.006(4)
Op32 0.090(6) 0.079(5) 0.133(8) 0.002(5) 0.040(6) 0.028(5)
Op33 0.196(9) 0.103(6) 0.065(5) -0.044(6) 0.087(6) -0.001(4)
Op41 0.090(5) 0.056(4) 0.077(5) 0.002(4) 0.013(4) 0.027(4)
Op42 0.075(5) 0.072(4) 0.088(5) -0.037(4) 0.019(4) 0.004(4)
Op43 0.105(6) 0.070(5) 0.143(8) -0.006(4) 0.078(6) 0.007(5)
Ow10 0.25(2) 0.17(1) 0.045(6) -0.12(1) 0.005(8) 0.031(7)
Ow11 0.094(10) 0.086(9) 0.28(2) -0.009(7) 0.03(1) 0.02(1)
Ow12 0.19(1) 0.065(8) 0.37(3) 0.009(8) 0.19(2) 0.05(1)
Ow13 0.094(10) 0.40(3) 0.075(9) 0.02(1) 0.037(8) 0.00(1)
Cp11 0.039(4) 0.049(5) 0.037(4) -0.006(4) 0.021(4) -0.002(4)
Cp14 0.062(6) 0.050(5) 0.066(6) -0.016(4) 0.039(5) -0.003(4)
Cp17 0.095(8) 0.055(6) 0.109(9) -0.010(6) 0.061(7) 0.004(6)
Cp21 0.036(4) 0.050(5) 0.045(5) -0.020(4) 0.014(4) 0.003(4)
Cp24 0.060(6) 0.058(6) 0.066(6) -0.025(5) 0.034(5) 0.003(5)
Cp27 0.12(1) 0.057(6) 0.117(10) -0.019(7) 0.078(9) 0.008(6)
Cp31 0.057(6) 0.064(6) 0.066(6) 0.004(5) 0.043(5) 0.021(5)
Cp34 0.100(9) 0.053(6) 0.15(1) 0.000(6) 0.083(9) 0.018(7)
Cp37 0.16(1) 0.052(7) 0.25(2) 0.006(8) 0.14(1) 0.033(9)
Cp41 0.048(5) 0.051(5) 0.055(5) -0.010(4) 0.020(4) 0.011(4)
Cp44 0.112(9) 0.050(6) 0.099(9) -0.008(6) 0.057(8) 0.021(6)
Cp47 0.22(2) 0.047(7) 0.16(1) -0.023(9) 0.11(1) 0.017(8)

loop_
_atom_type_symbol
_atom_type_description
_atom_type_scat_dispersion_real
_atom_type_scat_dispersion_imag
_atom_type_scat_source
C C 0.003 0.002
;International Tables for Crystallography
(1992, Vol. C, Tables 4.2.6.8 and 6.1.1.1)
;
H H 0.000 0.000
;International Tables for Crystallography
(1992, Vol. C, Table 6.1.1.2)
;
Mo Mo -1.683 0.686
;International Tables for Crystallography
(1992, Vol. C, Tables 4.2.6.8 and 6.1.1.1)
;
O O 0.011 0.006
;International Tables for Crystallography
(1992, Vol. C, Tables 4.2.6.8 and 6.1.1.1)
;
S S 0.125 0.123
;International Tables for Crystallography
(1992, Vol. C, Tables 4.2.6.8 and 6.1.1.1)
;
Sb Sb -0.587 1.546
;International Tables for Crystallography
(1992, Vol. C, Tables 4.2.6.8 and 6.1.1.1)
;

loop_
_geom_angle_atom_site_label_1
_geom_angle_atom_site_label_2
_geom_angle_atom_site_label_3
_geom_angle
_geom_angle_site_symmetry_1
_geom_angle_site_symmetry_2
_geom_angle_site_symmetry_3
_geom_angle_publ_flag
S2 Sb1 S2 180.0 1_555 1_555 2_666 yes
S2 Sb1 S3 77.83(6) 1_555 1_555 1_555 yes
S2 Sb1 S3 102.17(6) 1_555 1_555 2_666 yes
S2 Sb1 S4 77.79(6) 1_555 1_555 1_555 yes
S2 Sb1 S4 102.21(6) 1_555 1_555 2_666 yes
S2 Sb1 S3 102.17(6) 2_666 1_555 1_555 yes
S2 Sb1 S3 77.83(6) 2_666 1_555 2_666 yes
S2 Sb1 S4 102.21(6) 2_666 1_555 1_555 yes
S2 Sb1 S4 77.79(6) 2_666 1_555 2_666 yes
S3 Sb1 S3 180.0 1_555 1_555 2_666 yes
S3 Sb1 S4 79.64(6) 1_555 1_555 1_555 yes
S3 Sb1 S4 100.36(6) 1_555 1_555 2_666 yes
S3 Sb1 S4 100.36(6) 2_666 1_555 1_555 yes
S3 Sb1 S4 79.64(6) 2_666 1_555 2_666 yes
S4 Sb1 S4 180.0000(1) 1_555 1_555 2_666 yes
Mo2 Mo1 Mo3 60.10(2) 1_555 1_555 1_555 yes
Mo2 Mo1 S1 54.77(5) 1_555 1_555 1_555 yes
Mo2 Mo1 S2 54.79(5) 1_555 1_555 1_555 yes
Mo2 Mo1 S4 97.33(5) 1_555 1_555 1_555 yes
Mo2 Mo1 O11 139.2(2) 1_555 1_555 1_555 yes
Mo2 Mo1 O12 98.4(1) 1_555 1_555 1_555 yes
Mo2 Mo1 O13 141.7(2) 1_555 1_555 1_555 yes
Mo3 Mo1 S1 54.32(5) 1_555 1_555 1_555 yes
Mo3 Mo1 S2 96.68(5) 1_555 1_555 1_555 yes
Mo3 Mo1 S4 54.41(5) 1_555 1_555 1_555 yes
Mo3 Mo1 O11 141.4(2) 1_555 1_555 1_555 yes
Mo3 Mo1 O12 140.9(1) 1_555 1_555 1_555 yes
Mo3 Mo1 O13 96.7(2) 1_555 1_555 1_555 yes
S1 Mo1 S2 108.93(7) 1_555 1_555 1_555 yes
S1 Mo1 S4 107.80(6) 1_555 1_555 1_555 yes
S1 Mo1 O11 159.2(2) 1_555 1_555 1_555 yes
S1 Mo1 O12 86.6(1) 1_555 1_555 1_555 yes
S1 Mo1 O13 87.1(2) 1_555 1_555 1_555 yes
S2 Mo1 S4 88.90(7) 1_555 1_555 1_555 yes
S2 Mo1 O11 85.0(2) 1_555 1_555 1_555 yes
S2 Mo1 O12 94.9(2) 1_555 1_555 1_555 yes
S2 Mo1 O13 163.3(2) 1_555 1_555 1_555 yes
S4 Mo1 O11 87.2(2) 1_555 1_555 1_555 yes
S4 Mo1 O12 163.0(1) 1_555 1_555 1_555 yes
S4 Mo1 O13 90.8(2) 1_555 1_555 1_555 yes
O11 Mo1 O12 76.7(2) 1_555 1_555 1_555 yes
O11 Mo1 O13 78.3(2) 1_555 1_555 1_555 yes
O12 Mo1 O13 80.8(2) 1_555 1_555 1_555 yes
Mo1 Mo2 Mo3 60.39(2) 1_555 1_555 1_555 yes
Mo1 Mo2 S1 54.53(5) 1_555 1_555 1_555 yes
Mo1 Mo2 S2 54.92(5) 1_555 1_555 1_555 yes
Mo1 Mo2 S3 97.79(5) 1_555 1_555 1_555 yes
Mo1 Mo2 O21 140.1(1) 1_555 1_555 1_555 yes
Mo1 Mo2 O22 138.7(1) 1_555 1_555 1_555 yes
Mo1 Mo2 O23 96.3(1) 1_555 1_555 1_555 yes
Mo3 Mo2 S1 54.38(5) 1_555 1_555 1_555 yes
Mo3 Mo2 S2 96.99(5) 1_555 1_555 1_555 yes
Mo3 Mo2 S3 54.53(5) 1_555 1_555 1_555 yes
Mo3 Mo2 O21 140.6(1) 1_555 1_555 1_555 yes
Mo3 Mo2 O22 94.8(1) 1_555 1_555 1_555 yes
Mo3 Mo2 O23 140.8(1) 1_555 1_555 1_555 yes
S1 Mo2 S2 108.83(7) 1_555 1_555 1_555 yes
S1 Mo2 S3 108.01(6) 1_555 1_555 1_555 yes
S1 Mo2 O21 159.3(1) 1_555 1_555 1_555 yes
S1 Mo2 O22 84.3(1) 1_555 1_555 1_555 yes
S1 Mo2 O23 86.5(1) 1_555 1_555 1_555 yes
S2 Mo2 S3 89.18(7) 1_555 1_555 1_555 yes
S2 Mo2 O21 85.6(1) 1_555 1_555 1_555 yes
S2 Mo2 O22 165.9(1) 1_555 1_555 1_555 yes
S2 Mo2 O23 92.6(1) 1_555 1_555 1_555 yes
S3 Mo2 O21 86.3(1) 1_555 1_555 1_555 yes
S3 Mo2 O22 91.4(1) 1_555 1_555 1_555 yes
S3 Mo2 O23 163.9(1) 1_555 1_555 1_555 yes
O21 Mo2 O22 80.4(2) 1_555 1_555 1_555 yes
O21 Mo2 O23 77.9(2) 1_555 1_555 1_555 yes
O22 Mo2 O23 83.1(2) 1_555 1_555 1_555 yes
Mo1 Mo3 Mo2 59.50(2) 1_555 1_555 1_555 yes
Mo1 Mo3 S1 54.19(5) 1_555 1_555 1_555 yes
Mo1 Mo3 S3 97.04(5) 1_555 1_555 1_555 yes
Mo1 Mo3 S4 54.37(5) 1_555 1_555 1_555 yes
Mo1 Mo3 O31 139.8(1) 1_555 1_555 1_555 yes
Mo1 Mo3 O32 98.0(2) 1_555 1_555 1_555 yes
Mo1 Mo3 O33 141.9(1) 1_555 1_555 1_555 yes
Mo2 Mo3 S1 54.49(5) 1_555 1_555 1_555 yes
Mo2 Mo3 S3 54.41(5) 1_555 1_555 1_555 yes
Mo2 Mo3 S4 96.85(5) 1_555 1_555 1_555 yes
Mo2 Mo3 O31 140.0(2) 1_555 1_555 1_555 yes
Mo2 Mo3 O32 141.2(2) 1_555 1_555 1_555 yes
Mo2 Mo3 O33 97.9(1) 1_555 1_555 1_555 yes
S1 Mo3 S3 108.01(6) 1_555 1_555 1_555 yes
S1 Mo3 S4 107.64(7) 1_555 1_555 1_555 yes
S1 Mo3 O31 160.4(2) 1_555 1_555 1_555 yes
S1 Mo3 O32 86.7(2) 1_555 1_555 1_555 yes
S1 Mo3 O33 87.8(2) 1_555 1_555 1_555 yes
S3 Mo3 S4 90.23(7) 1_555 1_555 1_555 yes
S3 Mo3 O31 85.7(2) 1_555 1_555 1_555 yes
S3 Mo3 O32 163.3(2) 1_555 1_555 1_555 yes
S3 Mo3 O33 91.6(2) 1_555 1_555 1_555 yes
S4 Mo3 O31 85.6(2) 1_555 1_555 1_555 yes
S4 Mo3 O32 92.7(2) 1_555 1_555 1_555 yes
S4 Mo3 O33 163.0(1) 1_555 1_555 1_555 yes
O31 Mo3 O32 78.1(2) 1_555 1_555 1_555 yes
O31 Mo3 O33 77.7(2) 1_555 1_555 1_555 yes
O32 Mo3 O33 80.9(2) 1_555 1_555 1_555 yes
Mo1 S1 Mo2 70.69(5) 1_555 1_555 1_555 yes
Mo1 S1 Mo3 71.49(5) 1_555 1_555 1_555 yes
Mo2 S1 Mo3 71.13(5) 1_555 1_555 1_555 yes
Sb1 S2 Mo1 95.56(6) 1_555 1_555 1_555 yes
Sb1 S2 Mo2 95.43(6) 1_555 1_555 1_555 yes
Mo1 S2 Mo2 70.29(5) 1_555 1_555 1_555 yes
Sb1 S3 Mo2 96.94(6) 1_555 1_555 1_555 yes
Sb1 S3 Mo3 94.98(6) 1_555 1_555 1_555 yes
Mo2 S3 Mo3 71.06(5) 1_555 1_555 1_555 yes
Sb1 S4 Mo1 97.17(6) 1_555 1_555 1_555 yes
Sb1 S4 Mo3 95.04(6) 1_555 1_555 1_555 yes
Mo1 S4 Mo3 71.22(5) 1_555 1_555 1_555 yes
Op11 Sp1 Op12 110.8(4) 1_555 1_555 1_555 yes
Op11 Sp1 Op13 112.8(4) 1_555 1_555 1_555 yes
Op11 Sp1 Cp11 107.6(4) 1_555 1_555 1_555 yes
Op12 Sp1 Op13 111.8(4) 1_555 1_555 1_555 yes
Op12 Sp1 Cp11 105.8(4) 1_555 1_555 1_555 yes
Op13 Sp1 Cp11 107.7(4) 1_555 1_555 1_555 yes
Op21 Sp2 Op22 110.9(4) 1_555 1_555 1_555 yes
Op21 Sp2 Op23 114.0(5) 1_555 1_555 1_555 yes
Op21 Sp2 Cp21 106.7(4) 1_555 1_555 1_555 yes
Op22 Sp2 Op23 111.0(5) 1_555 1_555 1_555 yes
Op22 Sp2 Cp21 105.5(4) 1_555 1_555 1_555 yes
Op23 Sp2 Cp21 108.3(4) 1_555 1_555 1_555 yes
Op31 Sp3 Op32 111.0(5) 1_555 1_555 1_555 yes
Op31 Sp3 Op33 113.5(5) 1_555 1_555 1_555 yes
Op31 Sp3 Cp31 107.1(4) 1_555 1_555 1_555 yes
Op32 Sp3 Op33 109.4(6) 1_555 1_555 1_555 yes
Op32 Sp3 Cp31 106.3(5) 1_555 1_555 1_555 yes
Op33 Sp3 Cp31 109.1(5) 1_555 1_555 1_555 yes
Op41 Sp4 Op42 113.3(5) 1_555 1_555 1_555 yes
Op41 Sp4 Op43 113.8(5) 1_555 1_555 1_555 yes
Op41 Sp4 Cp41 106.5(4) 1_555 1_555 1_555 yes
Op42 Sp4 Op43 111.0(5) 1_555 1_555 1_555 yes
Op42 Sp4 Cp41 106.0(4) 1_555 1_555 1_555 yes
Op43 Sp4 Cp41 105.6(4) 1_555 1_555 1_555 yes
Sp1 Cp11 Cp12a 117.4(9) 1_555 1_555 1_555 yes
Sp1 Cp11 Cp12b 118.1(9) 1_555 1_555 1_555 yes
Sp1 Cp11 Cp16a 121.4(8) 1_555 1_555 1_555 yes
Sp1 Cp11 Cp16b 119.5(9) 1_555 1_555 1_555 yes
Cp12a Cp11 Cp12b 45.4(9) 1_555 1_555 1_555 yes
Cp12a Cp11 Cp16a 121(1) 1_555 1_555 1_555 yes
Cp12a Cp11 Cp16b 105(1) 1_555 1_555 1_555 yes
Cp12b Cp11 Cp16a 103(1) 1_555 1_555 1_555 yes
Cp12b Cp11 Cp16b 122(1) 1_555 1_555 1_555 yes
Cp16a Cp11 Cp16b 41.3(9) 1_555 1_555 1_555 yes
Cp17 Cp14 Cp13a 118(1) 1_555 1_555 1_555 yes
Cp17 Cp14 Cp13b 118(1) 1_555 1_555 1_555 yes
Cp17 Cp14 Cp15a 122(1) 1_555 1_555 1_555 yes
Cp17 Cp14 Cp15b 122(1) 1_555 1_555 1_555 yes
Cp13a Cp14 Cp13b 44.8(10) 1_555 1_555 1_555 yes
Cp13a Cp14 Cp15a 119(1) 1_555 1_555 1_555 yes
Cp13a Cp14 Cp15b 101(1) 1_555 1_555 1_555 yes
Cp13b Cp14 Cp15a 103(1) 1_555 1_555 1_555 yes
Cp13b Cp14 Cp15b 118(1) 1_555 1_555 1_555 yes
Cp15a Cp14 Cp15b 40.8(10) 1_555 1_555 1_555 yes
Sp2 Cp21 Cp22a 119.0(9) 1_555 1_555 1_555 yes
Sp2 Cp21 Cp22b 118.3(9) 1_555 1_555 1_555 yes
Sp2 Cp21 Cp26a 120.7(10) 1_555 1_555 1_555 yes
Sp2 Cp21 Cp26b 117.9(10) 1_555 1_555 1_555 yes
Cp22a Cp21 Cp22b 46.6(10) 1_555 1_555 1_555 yes
Cp22a Cp21 Cp26a 120(1) 1_555 1_555 1_555 yes
Cp22a Cp21 Cp26b 104(1) 1_555 1_555 1_555 yes
Cp22b Cp21 Cp26a 99(1) 1_555 1_555 1_555 yes
Cp22b Cp21 Cp26b 123(1) 1_555 1_555 1_555 yes
Cp26a Cp21 Cp26b 48(1) 1_555 1_555 1_555 yes
Cp27 Cp24 Cp23a 118(1) 1_555 1_555 1_555 yes
Cp27 Cp24 Cp23b 121(1) 1_555 1_555 1_555 yes
Cp27 Cp24 Cp25a 121(1) 1_555 1_555 1_555 yes
Cp27 Cp24 Cp25b 118(1) 1_555 1_555 1_555 yes
Cp23a Cp24 Cp23b 47.3(10) 1_555 1_555 1_555 yes
Cp23a Cp24 Cp25a 120(1) 1_555 1_555 1_555 yes
Cp23a Cp24 Cp25b 101(1) 1_555 1_555 1_555 yes
Cp23b Cp24 Cp25a 96(1) 1_555 1_555 1_555 yes
Cp23b Cp24 Cp25b 120(1) 1_555 1_555 1_555 yes
Cp25a Cp24 Cp25b 51(1) 1_555 1_555 1_555 yes
Sp3 Cp31 Cp32a 122(1) 1_555 1_555 1_555 yes
Sp3 Cp31 Cp32b 116(1) 1_555 1_555 1_555 yes
Sp3 Cp31 Cp36a 120.7(10) 1_555 1_555 1_555 yes
Sp3 Cp31 Cp36b 119(1) 1_555 1_555 1_555 yes
Cp32a Cp31 Cp32b 23(1) 1_555 1_555 1_555 yes
Cp32a Cp31 Cp36a 115(1) 1_555 1_555 1_555 yes
Cp32a Cp31 Cp36b 113(1) 1_555 1_555 1_555 yes
Cp32b Cp31 Cp36a 109(1) 1_555 1_555 1_555 yes
Cp32b Cp31 Cp36b 124(1) 1_555 1_555 1_555 yes
Cp36a Cp31 Cp36b 38(1) 1_555 1_555 1_555 yes
Cp37 Cp34 Cp33a 116(1) 1_555 1_555 1_555 yes
Cp37 Cp34 Cp33b 123(1) 1_555 1_555 1_555 yes
Cp37 Cp34 Cp35a 121(1) 1_555 1_555 1_555 yes
Cp37 Cp34 Cp35b 119(1) 1_555 1_555 1_555 yes
Cp33a Cp34 Cp33b 23(1) 1_555 1_555 1_555 yes
Cp33a Cp34 Cp35a 121(1) 1_555 1_555 1_555 yes
Cp33a Cp34 Cp35b 113(1) 1_555 1_555 1_555 yes
Cp33b Cp34 Cp35a 107(1) 1_555 1_555 1_555 yes
Cp33b Cp34 Cp35b 116(1) 1_555 1_555 1_555 yes
Cp35a Cp34 Cp35b 40(1) 1_555 1_555 1_555 yes
Sp4 Cp41 Cp42a 118(1) 1_555 1_555 1_555 yes
Sp4 Cp41 Cp42b 122(1) 1_555 1_555 1_555 yes
Sp4 Cp41 Cp46a 117.1(9) 1_555 1_555 1_555 yes
Sp4 Cp41 Cp46b 119.6(10) 1_555 1_555 1_555 yes
Cp42a Cp41 Cp42b 9(3) 1_555 1_555 1_555 yes
Cp42a Cp41 Cp46a 121(2) 1_555 1_555 1_555 yes
Cp42a Cp41 Cp46b 117(2) 1_555 1_555 1_555 yes
Cp42b Cp41 Cp46a 115(1) 1_555 1_555 1_555 yes
Cp42b Cp41 Cp46b 116(2) 1_555 1_555 1_555 yes
Cp46a Cp41 Cp46b 33.3(9) 1_555 1_555 1_555 yes
Cp47 Cp44 Cp43a 119(1) 1_555 1_555 1_555 yes
Cp47 Cp44 Cp43b 119(1) 1_555 1_555 1_555 yes
Cp47 Cp44 Cp45a 121(1) 1_555 1_555 1_555 yes
Cp47 Cp44 Cp45b 119(1) 1_555 1_555 1_555 yes
Cp43a Cp44 Cp43b 15(1) 1_555 1_555 1_555 yes
Cp43a Cp44 Cp45a 113(1) 1_555 1_555 1_555 yes
Cp43a Cp44 Cp45b 120(1) 1_555 1_555 1_555 yes
Cp43b Cp44 Cp45a 118(1) 1_555 1_555 1_555 yes
Cp43b Cp44 Cp45b 114(1) 1_555 1_555 1_555 yes
Cp45a Cp44 Cp45b 37(1) 1_555 1_555 1_555 yes
Cp11 Cp12a Cp12b 69(1) 1_555 1_555 1_555 yes
Cp11 Cp12a Cp13a 118(1) 1_555 1_555 1_555 yes
Cp11 Cp12a Cp13b 97(1) 1_555 1_555 1_555 yes
Cp12b Cp12a Cp13a 87(1) 1_555 1_555 1_555 yes
Cp12b Cp12a Cp13b 50(1) 1_555 1_555 1_555 yes
Cp13a Cp12a Cp13b 36.8(10) 1_555 1_555 1_555 yes
Cp11 Cp12b Cp12a 64(1) 1_555 1_555 1_555 yes
Cp11 Cp12b Cp13a 98(1) 1_555 1_555 1_555 yes
Cp11 Cp12b Cp13b 117(1) 1_555 1_555 1_555 yes
Cp12a Cp12b Cp13a 54(1) 1_555 1_555 1_555 yes
Cp12a Cp12b Cp13b 92(1) 1_555 1_555 1_555 yes
Cp13a Cp12b Cp13b 37.8(9) 1_555 1_555 1_555 yes
Cp14 Cp13a Cp12a 118(1) 1_555 1_555 1_555 yes
Cp14 Cp13a Cp12b 97(1) 1_555 1_555 1_555 yes
Cp14 Cp13a Cp13b 64(1) 1_555 1_555 1_555 yes
Cp12a Cp13a Cp12b 38.3(10) 1_555 1_555 1_555 yes
Cp12a Cp13a Cp13b 90(1) 1_555 1_555 1_555 yes
Cp12b Cp13a Cp13b 51(1) 1_555 1_555 1_555 yes
Cp14 Cp13b Cp12a 100(1) 1_555 1_555 1_555 yes
Cp14 Cp13b Cp12b 121(1) 1_555 1_555 1_555 yes
Cp14 Cp13b Cp13a 70(1) 1_555 1_555 1_555 yes
Cp12a Cp13b Cp12b 37.3(9) 1_555 1_555 1_555 yes
Cp12a Cp13b Cp13a 53(1) 1_555 1_555 1_555 yes
Cp12b Cp13b Cp13a 90(1) 1_555 1_555 1_555 yes
Cp14 Cp15a Cp15b 70(1) 1_555 1_555 1_555 yes
Cp14 Cp15a Cp16a 121(1) 1_555 1_555 1_555 yes
Cp14 Cp15a Cp16b 104(1) 1_555 1_555 1_555 yes
Cp15b Cp15a Cp16a 89(2) 1_555 1_555 1_555 yes
Cp15b Cp15a Cp16b 55(1) 1_555 1_555 1_555 yes
Cp16a Cp15a Cp16b 34.0(9) 1_555 1_555 1_555 yes
Cp14 Cp15b Cp15a 68(1) 1_555 1_555 1_555 yes
Cp14 Cp15b Cp16a 102(1) 1_555 1_555 1_555 yes
Cp14 Cp15b Cp16b 121(1) 1_555 1_555 1_555 yes
Cp15a Cp15b Cp16a 54(1) 1_555 1_555 1_555 yes
Cp15a Cp15b Cp16b 90(2) 1_555 1_555 1_555 yes
Cp16a Cp15b Cp16b 35.7(9) 1_555 1_555 1_555 yes
Cp11 Cp16a Cp15a 120(1) 1_555 1_555 1_555 yes
Cp11 Cp16a Cp15b 102(1) 1_555 1_555 1_555 yes
Cp11 Cp16a Cp16b 67(1) 1_555 1_555 1_555 yes
Cp15a Cp16a Cp15b 35(1) 1_555 1_555 1_555 yes
Cp15a Cp16a Cp16b 94(1) 1_555 1_555 1_555 yes
Cp15b Cp16a Cp16b 58(1) 1_555 1_555 1_555 yes
Cp11 Cp16b Cp15a 100(1) 1_555 1_555 1_555 yes
Cp11 Cp16b Cp15b 118(1) 1_555 1_555 1_555 yes
Cp11 Cp16b Cp16a 71(1) 1_555 1_555 1_555 yes
Cp15a Cp16b Cp15b 34.3(10) 1_555 1_555 1_555 yes
Cp15a Cp16b Cp16a 51(1) 1_555 1_555 1_555 yes
Cp15b Cp16b Cp16a 85(1) 1_555 1_555 1_555 yes
Cp21 Cp22a Cp22b 64(1) 1_555 1_555 1_555 yes
Cp21 Cp22a Cp23a 119(1) 1_555 1_555 1_555 yes
Cp21 Cp22a Cp23b 97(1) 1_555 1_555 1_555 yes
Cp22b Cp22a Cp23a 92(1) 1_555 1_555 1_555 yes
Cp22b Cp22a Cp23b 53(1) 1_555 1_555 1_555 yes
Cp23a Cp22a Cp23b 38(1) 1_555 1_555 1_555 yes
Cp21 Cp22b Cp22a 69(1) 1_555 1_555 1_555 yes
Cp21 Cp22b Cp23a 98(1) 1_555 1_555 1_555 yes
Cp21 Cp22b Cp23b 117(1) 1_555 1_555 1_555 yes
Cp22a Cp22b Cp23a 49(1) 1_555 1_555 1_555 yes
Cp22a Cp22b Cp23b 86(1) 1_555 1_555 1_555 yes
Cp23a Cp22b Cp23b 37.0(9) 1_555 1_555 1_555 yes
Cp24 Cp23a Cp22a 119(1) 1_555 1_555 1_555 yes
Cp24 Cp23a Cp22b 96(1) 1_555 1_555 1_555 yes
Cp24 Cp23a Cp23b 64(1) 1_555 1_555 1_555 yes
Cp22a Cp23a Cp22b 37(1) 1_555 1_555 1_555 yes
Cp22a Cp23a Cp23b 88(1) 1_555 1_555 1_555 yes
Cp22b Cp23a Cp23b 50(1) 1_555 1_555 1_555 yes
Cp24 Cp23b Cp22a 100(1) 1_555 1_555 1_555 yes
Cp24 Cp23b Cp22b 122(1) 1_555 1_555 1_555 yes
Cp24 Cp23b Cp23a 68(1) 1_555 1_555 1_555 yes
Cp22a Cp23b Cp22b 39.6(10) 1_555 1_555 1_555 yes
Cp22a Cp23b Cp23a 52(1) 1_555 1_555 1_555 yes
Cp22b Cp23b Cp23a 92(1) 1_555 1_555 1_555 yes
Cp24 Cp25a Cp25b 67(1) 1_555 1_555 1_555 yes
Cp24 Cp25a Cp26a 120(1) 1_555 1_555 1_555 yes
Cp25b Cp25a Cp26a 88(1) 1_555 1_555 1_555 yes
Cp24 Cp25b Cp25a 60(1) 1_555 1_555 1_555 yes
Cp24 Cp25b Cp26b 116(1) 1_555 1_555 1_555 yes
Cp25a Cp25b Cp26b 86(1) 1_555 1_555 1_555 yes
Cp21 Cp26a Cp25a 119(1) 1_555 1_555 1_555 yes
Cp21 Cp26a Cp26b 66(1) 1_555 1_555 1_555 yes
Cp25a Cp26a Cp26b 94(1) 1_555 1_555 1_555 yes
Cp21 Cp26b Cp25b 118(1) 1_555 1_555 1_555 yes
Cp21 Cp26b Cp26a 64(1) 1_555 1_555 1_555 yes
Cp25b Cp26b Cp26a 90(1) 1_555 1_555 1_555 yes
Cp31 Cp32a Cp32b 87(4) 1_555 1_555 1_555 yes
Cp31 Cp32a Cp33a 128(2) 1_555 1_555 1_555 yes
Cp31 Cp32a Cp33b 117(1) 1_555 1_555 1_555 yes
Cp32b Cp32a Cp33a 103(4) 1_555 1_555 1_555 yes
Cp32b Cp32a Cp33b 82(4) 1_555 1_555 1_555 yes
Cp33a Cp32a Cp33b 23(1) 1_555 1_555 1_555 yes
Cp31 Cp32b Cp32a 69(3) 1_555 1_555 1_555 yes
Cp31 Cp32b Cp33a 107(2) 1_555 1_555 1_555 yes
Cp31 Cp32b Cp33b 109(2) 1_555 1_555 1_555 yes
Cp32a Cp32b Cp33a 56(3) 1_555 1_555 1_555 yes
Cp32a Cp32b Cp33b 74(4) 1_555 1_555 1_555 yes
Cp33a Cp32b Cp33b 19(1) 1_555 1_555 1_555 yes
Cp34 Cp33a Cp32a 108(2) 1_555 1_555 1_555 yes
Cp34 Cp33a Cp32b 104(2) 1_555 1_555 1_555 yes
Cp34 Cp33a Cp33b 65(4) 1_555 1_555 1_555 yes
Cp32a Cp33a Cp32b 19(1) 1_555 1_555 1_555 yes
Cp32a Cp33a Cp33b 73(4) 1_555 1_555 1_555 yes
Cp32b Cp33a Cp33b 56(4) 1_555 1_555 1_555 yes
Cp34 Cp33b Cp32a 120(1) 1_555 1_555 1_555 yes
Cp34 Cp33b Cp32b 128(2) 1_555 1_555 1_555 yes
Cp34 Cp33b Cp33a 91(4) 1_555 1_555 1_555 yes
Cp32a Cp33b Cp32b 23(1) 1_555 1_555 1_555 yes
Cp32a Cp33b Cp33a 82(4) 1_555 1_555 1_555 yes
Cp32b Cp33b Cp33a 103(5) 1_555 1_555 1_555 yes
Cp34 Cp35a Cp35b 70(2) 1_555 1_555 1_555 yes
Cp34 Cp35a Cp36a 121(2) 1_555 1_555 1_555 yes
Cp34 Cp35a Cp36b 104(1) 1_555 1_555 1_555 yes
Cp35b Cp35a Cp36a 91(2) 1_555 1_555 1_555 yes
Cp35b Cp35a Cp36b 56(2) 1_555 1_555 1_555 yes
Cp36a Cp35a Cp36b 35(1) 1_555 1_555 1_555 yes
Cp34 Cp35b Cp35a 68(2) 1_555 1_555 1_555 yes
Cp34 Cp35b Cp36a 100(1) 1_555 1_555 1_555 yes
Cp34 Cp35b Cp36b 119(2) 1_555 1_555 1_555 yes
Cp35a Cp35b Cp36a 51(2) 1_555 1_555 1_555 yes
Cp35a Cp35b Cp36b 87(2) 1_555 1_555 1_555 yes
Cp36a Cp35b Cp36b 35(1) 1_555 1_555 1_555 yes
Cp31 Cp36a Cp35a 120(1) 1_555 1_555 1_555 yes
Cp31 Cp36a Cp35b 103(1) 1_555 1_555 1_555 yes
Cp31 Cp36a Cp36b 69(1) 1_555 1_555 1_555 yes
Cp35a Cp36a Cp35b 36(1) 1_555 1_555 1_555 yes
Cp35a Cp36a Cp36b 93(2) 1_555 1_555 1_555 yes
Cp35b Cp36a Cp36b 56(1) 1_555 1_555 1_555 yes
Cp31 Cp36b Cp35a 101(1) 1_555 1_555 1_555 yes
Cp31 Cp36b Cp35b 119(1) 1_555 1_555 1_555 yes
Cp31 Cp36b Cp36a 71(1) 1_555 1_555 1_555 yes
Cp35a Cp36b Cp35b 36(1) 1_555 1_555 1_555 yes
Cp35a Cp36b Cp36a 51(1) 1_555 1_555 1_555 yes
Cp35b Cp36b Cp36a 88(2) 1_555 1_555 1_555 yes
Cp41 Cp42a Cp42b 87(20) 1_555 1_555 1_555 yes
Cp41 Cp42a Cp43a 113(2) 1_555 1_555 1_555 yes
Cp41 Cp42a Cp43b 121(3) 1_555 1_555 1_555 yes
Cp42b Cp42a Cp43a 58(19) 1_555 1_555 1_555 yes
Cp42b Cp42a Cp43b 74(19) 1_555 1_555 1_555 yes
Cp43a Cp42a Cp43b 16(1) 1_555 1_555 1_555 yes
Cp41 Cp42b Cp42a 82(19) 1_555 1_555 1_555 yes
Cp41 Cp42b Cp43a 120(3) 1_555 1_555 1_555 yes
Cp41 Cp42b Cp43b 124(3) 1_555 1_555 1_555 yes
Cp42a Cp42b Cp43a 113(20) 1_555 1_555 1_555 yes
Cp42a Cp42b Cp43b 95(20) 1_555 1_555 1_555 yes
Cp43a Cp42b Cp43b 18(1) 1_555 1_555 1_555 yes
Cp44 Cp43a Cp42a 120(2) 1_555 1_555 1_555 yes
Cp44 Cp43a Cp42b 120(2) 1_555 1_555 1_555 yes
Cp44 Cp43a Cp43b 113(6) 1_555 1_555 1_555 yes
Cp42a Cp43a Cp42b 8(2) 1_555 1_555 1_555 yes
Cp42a Cp43a Cp43b 63(5) 1_555 1_555 1_555 yes
Cp42b Cp43a Cp43b 71(5) 1_555 1_555 1_555 yes
Cp44 Cp43b Cp42a 114(2) 1_555 1_555 1_555 yes
Cp44 Cp43b Cp42b 110(2) 1_555 1_555 1_555 yes
Cp44 Cp43b Cp43a 51(5) 1_555 1_555 1_555 yes
Cp42a Cp43b Cp42b 9(3) 1_555 1_555 1_555 yes
Cp42a Cp43b Cp43a 99(6) 1_555 1_555 1_555 yes
Cp42b Cp43b Cp43a 89(6) 1_555 1_555 1_555 yes
Cp44 Cp45a Cp45b 82(2) 1_555 1_555 1_555 yes
Cp44 Cp45a Cp46a 123(1) 1_555 1_555 1_555 yes
Cp44 Cp45a Cp46b 107(1) 1_555 1_555 1_555 yes
Cp45b Cp45a Cp46a 81(2) 1_555 1_555 1_555 yes
Cp45b Cp45a Cp46b 53(1) 1_555 1_555 1_555 yes
Cp46a Cp45a Cp46b 28.8(9) 1_555 1_555 1_555 yes
Cp44 Cp45b Cp45a 60(1) 1_555 1_555 1_555 yes
Cp44 Cp45b Cp46a 103(1) 1_555 1_555 1_555 yes
Cp44 Cp45b Cp46b 116(1) 1_555 1_555 1_555 yes
Cp45a Cp45b Cp46a 64(2) 1_555 1_555 1_555 yes
Cp45a Cp45b Cp46b 93(2) 1_555 1_555 1_555 yes
Cp46a Cp45b Cp46b 30(1) 1_555 1_555 1_555 yes
Cp41 Cp46a Cp45a 114(1) 1_555 1_555 1_555 yes
Cp41 Cp46a Cp45b 107(1) 1_555 1_555 1_555 yes
Cp41 Cp46a Cp46b 74(2) 1_555 1_555 1_555 yes
Cp45a Cp46a Cp45b 34(1) 1_555 1_555 1_555 yes
Cp45a Cp46a Cp46b 90(2) 1_555 1_555 1_555 yes
Cp45b Cp46a Cp46b 56(2) 1_555 1_555 1_555 yes
Cp41 Cp46b Cp45a 102(1) 1_555 1_555 1_555 yes
Cp41 Cp46b Cp45b 123(1) 1_555 1_555 1_555 yes
Cp41 Cp46b Cp46a 72(2) 1_555 1_555 1_555 yes
Cp45a Cp46b Cp45b 33(1) 1_555 1_555 1_555 yes
Cp45a Cp46b Cp46a 60(2) 1_555 1_555 1_555 yes
Cp45b Cp46b Cp46a 93(2) 1_555 1_555 1_555 yes

loop_
_geom_bond_atom_site_label_1
_geom_bond_atom_site_label_2
_geom_bond_distance
_geom_bond_site_symmetry_1
_geom_bond_site_symmetry_2
_geom_bond_publ_flag
Sb1 S2 2.642(2) 1_555 1_555 yes
Sb1 S2 2.642(2) 1_555 2_666 yes
Sb1 S3 2.593(2) 1_555 1_555 yes
Sb1 S3 2.593(2) 1_555 2_666 yes
Sb1 S4 2.590(2) 1_555 1_555 yes
Sb1 S4 2.590(2) 1_555 2_666 yes
Mo1 Mo2 2.7035(8) 1_555 1_555 yes
Mo1 Mo3 2.7280(9) 1_555 1_555 yes
Mo1 S1 2.333(2) 1_555 1_555 yes
Mo1 S2 2.350(2) 1_555 1_555 yes
Mo1 S4 2.342(2) 1_555 1_555 yes
Mo1 O11 2.175(5) 1_555 1_555 yes
Mo1 O12 2.145(5) 1_555 1_555 yes
Mo1 O13 2.185(5) 1_555 1_555 yes
Mo2 Mo3 2.7201(8) 1_555 1_555 yes
Mo2 S1 2.340(2) 1_555 1_555 yes
Mo2 S2 2.346(2) 1_555 1_555 yes
Mo2 S3 2.339(2) 1_555 1_555 yes
Mo2 O21 2.203(5) 1_555 1_555 yes
Mo2 O22 2.146(5) 1_555 1_555 yes
Mo2 O23 2.168(5) 1_555 1_555 yes
Mo3 S1 2.337(2) 1_555 1_555 yes
Mo3 S3 2.342(2) 1_555 1_555 yes
Mo3 S4 2.343(2) 1_555 1_555 yes
Mo3 O31 2.176(5) 1_555 1_555 yes
Mo3 O32 2.174(5) 1_555 1_555 yes
Mo3 O33 2.169(5) 1_555 1_555 yes
Sp1 Op11 1.451(7) 1_555 1_555 yes
Sp1 Op12 1.457(6) 1_555 1_555 yes
Sp1 Op13 1.438(6) 1_555 1_555 yes
Sp1 Cp11 1.774(8) 1_555 1_555 yes
Sp2 Op21 1.466(7) 1_555 1_555 yes
Sp2 Op22 1.453(7) 1_555 1_555 yes
Sp2 Op23 1.438(7) 1_555 1_555 yes
Sp2 Cp21 1.750(8) 1_555 1_555 yes
Sp3 Op31 1.428(7) 1_555 1_555 yes
Sp3 Op32 1.445(8) 1_555 1_555 yes
Sp3 Op33 1.415(7) 1_555 1_555 yes
Sp3 Cp31 1.754(9) 1_555 1_555 yes
Sp4 Op41 1.423(7) 1_555 1_555 yes
Sp4 Op42 1.445(7) 1_555 1_555 yes
Sp4 Op43 1.470(8) 1_555 1_555 yes
Sp4 Cp41 1.769(9) 1_555 1_555 yes
Cp11 Cp12a 1.38(2) 1_555 1_555 yes
Cp11 Cp12b 1.43(2) 1_555 1_555 yes
Cp11 Cp16a 1.39(2) 1_555 1_555 yes
Cp11 Cp16b 1.35(2) 1_555 1_555 yes
Cp14 Cp17 1.53(1) 1_555 1_555 yes
Cp14 Cp13a 1.44(2) 1_555 1_555 yes
Cp14 Cp13b 1.38(2) 1_555 1_555 yes
Cp14 Cp15a 1.38(2) 1_555 1_555 yes
Cp14 Cp15b 1.40(2) 1_555 1_555 yes
Cp21 Cp22a 1.45(2) 1_555 1_555 yes
Cp21 Cp22b 1.40(2) 1_555 1_555 yes
Cp21 Cp26a 1.31(2) 1_555 1_555 yes
Cp21 Cp26b 1.33(2) 1_555 1_555 yes
Cp24 Cp27 1.54(1) 1_555 1_555 yes
Cp24 Cp23a 1.40(2) 1_555 1_555 yes
Cp24 Cp23b 1.35(2) 1_555 1_555 yes
Cp24 Cp25a 1.36(2) 1_555 1_555 yes
Cp24 Cp25b 1.44(2) 1_555 1_555 yes
Cp31 Cp32a 1.33(2) 1_555 1_555 yes
Cp31 Cp32b 1.42(3) 1_555 1_555 yes
Cp31 Cp36a 1.43(2) 1_555 1_555 yes
Cp31 Cp36b 1.41(2) 1_555 1_555 yes
Cp34 Cp37 1.57(2) 1_555 1_555 yes
Cp34 Cp33a 1.48(3) 1_555 1_555 yes
Cp34 Cp33b 1.34(3) 1_555 1_555 yes
Cp34 Cp35a 1.42(3) 1_555 1_555 yes
Cp34 Cp35b 1.44(3) 1_555 1_555 yes
Cp41 Cp42a 1.38(4) 1_555 1_555 yes
Cp41 Cp42b 1.38(4) 1_555 1_555 yes
Cp41 Cp46a 1.38(2) 1_555 1_555 yes
Cp41 Cp46b 1.40(2) 1_555 1_555 yes
Cp44 Cp47 1.56(1) 1_555 1_555 yes
Cp44 Cp43a 1.30(3) 1_555 1_555 yes
Cp44 Cp43b 1.53(3) 1_555 1_555 yes
Cp44 Cp45a 1.30(2) 1_555 1_555 yes
Cp44 Cp45b 1.49(2) 1_555 1_555 yes
Cp12a Cp12b 1.09(2) 1_555 1_555 yes
Cp12a Cp13a 1.43(3) 1_555 1_555 yes
Cp12a Cp13b 1.79(2) 1_555 1_555 yes
Cp12b Cp13a 1.76(3) 1_555 1_555 yes
Cp12b Cp13b 1.38(2) 1_555 1_555 yes
Cp13a Cp13b 1.08(2) 1_555 1_555 yes
Cp15a Cp15b 0.97(2) 1_555 1_555 yes
Cp15a Cp16a 1.34(2) 1_555 1_555 yes
Cp15a Cp16b 1.72(3) 1_555 1_555 yes
Cp15b Cp16a 1.65(3) 1_555 1_555 yes
Cp15b Cp16b 1.41(2) 1_555 1_555 yes
Cp16a Cp16b 0.97(2) 1_555 1_555 yes
Cp22a Cp22b 1.12(2) 1_555 1_555 yes
Cp22a Cp23a 1.40(3) 1_555 1_555 yes
Cp22a Cp23b 1.76(3) 1_555 1_555 yes
Cp22b Cp23a 1.83(3) 1_555 1_555 yes
Cp22b Cp23b 1.42(2) 1_555 1_555 yes
Cp23a Cp23b 1.10(2) 1_555 1_555 yes
Cp25a Cp25b 1.22(3) 1_555 1_555 yes
Cp25a Cp26a 1.44(2) 1_555 1_555 yes
Cp25b Cp26b 1.49(3) 1_555 1_555 yes
Cp26a Cp26b 1.09(2) 1_555 1_555 yes
Cp32a Cp32b 0.57(3) 1_555 1_555 yes
Cp32a Cp33a 1.44(4) 1_555 1_555 yes
Cp32a Cp33b 1.39(3) 1_555 1_555 yes
Cp32b Cp33a 1.67(4) 1_555 1_555 yes
Cp32b Cp33b 1.43(3) 1_555 1_555 yes
Cp33a Cp33b 0.59(4) 1_555 1_555 yes
Cp35a Cp35b 0.98(3) 1_555 1_555 yes
Cp35a Cp36a 1.29(3) 1_555 1_555 yes
Cp35a Cp36b 1.65(3) 1_555 1_555 yes
Cp35b Cp36a 1.64(3) 1_555 1_555 yes
Cp35b Cp36b 1.37(3) 1_555 1_555 yes
Cp36a Cp36b 0.95(2) 1_555 1_555 yes
Cp42a Cp42b 0.24(7) 1_555 1_555 yes
Cp42a Cp43a 1.51(5) 1_555 1_555 yes
Cp42a Cp43b 1.37(5) 1_555 1_555 yes
Cp42b Cp43a 1.40(5) 1_555 1_555 yes
Cp42b Cp43b 1.33(5) 1_555 1_555 yes
Cp43a Cp43b 0.45(4) 1_555 1_555 yes
Cp45a Cp45b 0.91(2) 1_555 1_555 yes
Cp45a Cp46a 1.44(3) 1_555 1_555 yes
Cp45a Cp46b 1.65(3) 1_555 1_555 yes
Cp45b Cp46a 1.59(3) 1_555 1_555 yes
Cp45b Cp46b 1.33(3) 1_555 1_555 yes
Cp46a Cp46b 0.80(2) 1_555 1_555 yes
